data_2224518
loop_
_publ_author_name
'Xu, Ying-Ming'
'Gao, Shan'
'Ng, Seik Weng'

_publ_section_title
;
 Tris(4-hydroxypyridinium) hydrogen sulfate--sulfate monohydrate
;
_journal_coeditor_code XU2676
_journal_issue 12
_journal_name_full 'Acta Crystallographica Section E'
_journal_page_first o3147
_journal_paper_doi 10.1107/S1600536809048545
_journal_volume 65
_journal_year 2009
_chemical_formula_iupac '3C5 H6 N O +, H S O4 -, S O4 2-, H2 O'
_chemical_formula_moiety '3(C5 H6 N O +), H S O4 -, S O4 2-, H2 O'
_chemical_formula_sum 'C15 H21 N3 O12 S2'
_chemical_formula_weight 499.47
_chemical_name_systematic
;
Tris(4-hydroxypyridinium) hydrogen sulfate--sulfate monohydrate
;
_space_group_IT_number 61
_symmetry_cell_setting orthorhombic
_symmetry_space_group_name_Hall '-P 2ac 2ab'
_symmetry_space_group_name_H-M 'P b c a'
_atom_sites_solution_hydrogens geom
_atom_sites_solution_primary direct
_atom_sites_solution_secondary difmap
_audit_creation_method SHELXL-97
_cell_angle_alpha 90.00
_cell_angle_beta 90.00
_cell_angle_gamma 90.00
_cell_formula_units_Z 8
_cell_length_a 10.5622(3)
_cell_length_b 19.6760(7)
_cell_length_c 20.2980(7)
_cell_measurement_reflns_used 21088
_cell_measurement_temperature 293(2)
_cell_measurement_theta_max 27.5
_cell_measurement_theta_min 3.0
_cell_volume 4218.4(2)
_computing_cell_refinement 'RAPID-AUTO (Rigaku, 1998)'
_computing_data_collection 'RAPID-AUTO (Rigaku, 1998)'
_computing_data_reduction 'CrystalClear (Rigaku/MSC, 2002)'
_computing_molecular_graphics 'X-SEED (Barbour, 2001)'
_computing_publication_material 'publCIF (Westrip, 2009)'
_computing_structure_refinement 'SHELXL97 (Sheldrick, 2008)'
_computing_structure_solution 'SHELXS97 (Sheldrick, 2008)'
_diffrn_ambient_temperature 293(2)
_diffrn_measured_fraction_theta_full 0.998
_diffrn_measured_fraction_theta_max 0.998
_diffrn_measurement_device_type 'Rigaku R-AXIS RAPID IP diffractometer'
_diffrn_measurement_method '\w scan'
_diffrn_radiation_monochromator graphite
_diffrn_radiation_source 'fine-focus sealed tube'
_diffrn_radiation_type MoK\a
_diffrn_radiation_wavelength 0.71073
_diffrn_reflns_av_R_equivalents 0.0636
_diffrn_reflns_av_sigmaI/netI 0.0349
_diffrn_reflns_limit_h_max 13
_diffrn_reflns_limit_h_min -13
_diffrn_reflns_limit_k_max 25
_diffrn_reflns_limit_k_min -25
_diffrn_reflns_limit_l_max 25
_diffrn_reflns_limit_l_min -26
_diffrn_reflns_number 38906
_diffrn_reflns_theta_full 27.47
_diffrn_reflns_theta_max 27.47
_diffrn_reflns_theta_min 3.00
_diffrn_standards_decay_% 0
_diffrn_standards_interval_count 0
_diffrn_standards_interval_time 0
_diffrn_standards_number 0
_exptl_absorpt_coefficient_mu 0.322
_exptl_absorpt_correction_T_max 0.9563
_exptl_absorpt_correction_T_min 0.9296
_exptl_absorpt_correction_type multi-scan
_exptl_absorpt_process_details '(ABSCOR; Higashi, 1995)'
_exptl_crystal_colour Colorless
_exptl_crystal_density_diffrn 1.573
_exptl_crystal_density_method 'not measured'
_exptl_crystal_description Prism
_exptl_crystal_F_000 2080
_exptl_crystal_size_max 0.23
_exptl_crystal_size_mid 0.17
_exptl_crystal_size_min 0.14
_refine_diff_density_max 0.356
_refine_diff_density_min -0.314
_refine_ls_extinction_method none
_refine_ls_goodness_of_fit_ref 1.082
_refine_ls_hydrogen_treatment mixed
_refine_ls_matrix_type full
_refine_ls_number_parameters 359
_refine_ls_number_reflns 4816
_refine_ls_number_restraints 151
_refine_ls_restrained_S_all 1.169
_refine_ls_R_factor_all 0.0771
_refine_ls_R_factor_gt 0.0450
_refine_ls_shift/su_max 0.001
_refine_ls_shift/su_mean 0.001
_refine_ls_structure_factor_coef Fsqd
_refine_ls_weighting_details 'calc w=1/[\s^2^(Fo^2^)+(0.0687P)^2^] where P=(Fo^2^+2Fc^2^)/3'
_refine_ls_weighting_scheme calc
_refine_ls_wR_factor_gt 0.1136
_refine_ls_wR_factor_ref 0.1332
_reflns_number_gt 3031
_reflns_number_total 4816
_reflns_threshold_expression I>2\s(I)
_cod_data_source_file xu2676.cif
_cod_data_source_block I
_cod_depositor_comments
;
The following automatic conversions were performed:
'_symmetry_cell_setting' value 'Orthorhombic' changed to 'orthorhombic'
according to '/home/saulius/struct/CIF-dictionaries/cif_core.dic'
dictionary named 'cif_core.dic' version 2.4.1 from
2010-06-29.

'_exptl_absorpt_correction_type' value 'Multi-scan' changed
to 'multi-scan' according to
'/home/saulius/struct/CIF-dictionaries/cif_core.dic' dictionary named
'cif_core.dic' version 2.4.1 from 2010-06-29.

Automatic conversion script
Id: cif_fix_enum 1527 2010-12-29 10:47:43Z saulius 

The following automatic conversions were performed:

'_symmetry_cell_setting' value 'Orthorhombic' changed to
'orthorhombic' according to
/home/saulius/struct/CIF-dictionaries/cif_core.dic dictionary named
'cif_core.dic' version 2.4.1 from
2010-06-29.

'_exptl_absorpt_correction_type' value 'Multi-scan'
changed to 'multi-scan' according to
/home/saulius/struct/CIF-dictionaries/cif_core.dic dictionary named
'cif_core.dic' version 2.4.1 from 2010-06-29.

Automatic conversion script
Id: cif_fix_values 1715 2011-07-08 13:25:40Z adriana 
;
_cod_database_code 2224518
_cod_database_fobs_code 2224518

loop_
_symmetry_equiv_pos_as_xyz
'x, y, z'
'-x+1/2, -y, z+1/2'
'x+1/2, -y+1/2, -z'
'-x, y+1/2, -z+1/2'
'-x, -y, -z'
'x-1/2, y, -z-1/2'
'-x-1/2, y-1/2, z'
'x, -y-1/2, z-1/2'

loop_
_atom_site_type_symbol
_atom_site_label
_atom_site_fract_x
_atom_site_fract_y
_atom_site_fract_z
_atom_site_U_iso_or_equiv
_atom_site_adp_type
_atom_site_calc_flag
_atom_site_refinement_flags
_atom_site_occupancy
_atom_site_disorder_assembly
_atom_site_disorder_group
S S1 0.47437(6) 0.72762(4) 0.42526(3) 0.0411(2) Uani d D 1 . .
S S2 0.70661(6) 0.53636(3) 0.42933(3) 0.03703(19) Uani d . 1 . .
O O1 0.3908(3) 0.77692(16) 0.45160(13) 0.0526(8) Uani d PDU 0.67 A 1
O O2 0.4603(3) 0.66376(14) 0.46657(13) 0.0534(7) Uani d PDU 0.67 A 1
H H2O 0.4899 0.6300 0.4455 0.080 Uiso calc PR 0.33 A 1
O O3 0.6093(2) 0.74804(17) 0.43084(14) 0.0526(7) Uani d PDU 0.67 A 1
O O4 0.4463(6) 0.7087(3) 0.35765(17) 0.057(2) Uani d PDU 0.67 A 1
O O1' 0.4860(6) 0.7986(2) 0.4441(3) 0.0619(17) Uani d PDU 0.33 A 2
O O2' 0.3670(5) 0.6974(3) 0.4642(3) 0.0687(18) Uani d PDU 0.33 A 2
O O3' 0.5908(4) 0.6914(3) 0.4441(3) 0.0594(16) Uani d PDU 0.33 A 2
O O4' 0.4480(10) 0.7201(6) 0.3559(3) 0.050(4) Uani d PDU 0.33 A 2
O O5 0.79101(16) 0.57990(11) 0.46790(8) 0.0564(5) Uani d . 1 B 3
O O6 0.57405(16) 0.55782(10) 0.43845(10) 0.0520(5) Uani d . 1 B 3
H H6O 0.5716 0.6002 0.4464 0.078 Uiso calc PR 0.67 B 3
O O7 0.71622(18) 0.46548(9) 0.45195(9) 0.0516(5) Uani d . 1 B 3
O O8 0.73894(17) 0.53979(11) 0.35927(8) 0.0557(5) Uani d . 1 B 3
O O9 0.61528(17) 0.78290(11) 0.76401(9) 0.0525(5) Uani d D 1 . .
O O10 0.5361(2) 0.61193(12) 0.77445(10) 0.0622(6) Uani d D 1 . .
O O11 0.92913(18) 0.45490(11) 0.76645(9) 0.0516(5) Uani d D 1 . .
O O1W 0.8138(3) 0.36629(14) 0.37081(11) 0.0745(7) Uani d D 1 . .
N N1 0.4461(2) 0.79165(14) 0.58566(11) 0.0523(6) Uani d D 1 . .
N N2 0.6911(2) 0.60986(12) 0.59204(11) 0.0477(6) Uani d D 1 . .
N N3 0.7757(2) 0.44865(13) 0.58375(11) 0.0486(6) Uani d D 1 . .
C C1 0.3737(3) 0.79553(16) 0.63918(13) 0.0526(7) Uani d . 1 . .
H H1 0.2866 0.8006 0.6346 0.063 Uiso calc R 1 . .
C C2 0.4252(2) 0.79225(14) 0.70003(12) 0.0442(6) Uani d . 1 . .
H H2 0.3740 0.7943 0.7372 0.053 Uiso calc R 1 . .
C C3 0.5562(2) 0.78579(13) 0.70632(11) 0.0377(6) Uani d . 1 . .
C C4 0.6297(2) 0.78230(13) 0.64949(12) 0.0406(6) Uani d . 1 . .
H H4 0.7173 0.7782 0.6524 0.049 Uiso calc R 1 . .
C C5 0.5724(3) 0.78489(14) 0.58982(12) 0.0466(7) Uani d . 1 . .
H H5 0.6207 0.7820 0.5516 0.056 Uiso calc R 1 . .
C C6 0.5672(3) 0.59812(15) 0.60013(14) 0.0514(7) Uani d . 1 . .
H H6 0.5166 0.5892 0.5636 0.062 Uiso calc R 1 . .
C C7 0.5147(2) 0.59914(15) 0.66110(13) 0.0512(7) Uani d . 1 . .
H H7 0.4285 0.5912 0.6663 0.061 Uiso calc R 1 . .
C C8 0.5901(2) 0.61199(14) 0.71564(12) 0.0434(6) Uani d . 1 . .
C C9 0.7191(2) 0.62398(14) 0.70587(13) 0.0449(6) Uani d . 1 . .
H H9 0.7718 0.6329 0.7415 0.054 Uiso calc R 1 . .
C C10 0.7664(3) 0.62247(14) 0.64387(13) 0.0461(7) Uani d . 1 . .
H H10 0.8522 0.6303 0.6371 0.055 Uiso calc R 1 . .
C C11 0.6988(2) 0.44270(14) 0.63582(13) 0.0466(7) Uani d . 1 . .
H H11 0.6123 0.4373 0.6293 0.056 Uiso calc R 1 . .
C C12 0.7455(2) 0.44448(13) 0.69802(12) 0.0402(6) Uani d . 1 . .
H H12 0.6915 0.4401 0.7339 0.048 Uiso calc R 1 . .
C C13 0.8755(2) 0.45294(13) 0.70767(11) 0.0367(6) Uani d . 1 . .
C C14 0.9534(2) 0.45910(14) 0.65243(12) 0.0447(6) Uani d . 1 . .
H H14 1.0403 0.4647 0.6574 0.054 Uiso calc R 1 . .
C C15 0.9007(3) 0.45679(15) 0.59115(13) 0.0489(7) Uani d . 1 . .
H H15 0.9521 0.4609 0.5542 0.059 Uiso calc R 1 . .
H H1N 0.415(3) 0.7950(17) 0.5474(8) 0.082(11) Uiso d D 1 . .
H H2N 0.721(3) 0.6063(15) 0.5534(7) 0.062(9) Uiso d D 1 . .
H H3N 0.747(3) 0.4507(18) 0.5449(8) 0.088(12) Uiso d D 1 . .
H H1W 0.789(3) 0.3988(12) 0.3951(14) 0.093(13) Uiso d D 1 . .
H H2W 0.848(4) 0.3357(14) 0.3939(15) 0.115(17) Uiso d D 1 . .
H H9O 0.556(2) 0.7852(18) 0.7929(14) 0.089(13) Uiso d D 1 . .
H H10O 0.592(2) 0.6200(17) 0.8044(12) 0.076(12) Uiso d D 1 . .
H H11O 0.869(2) 0.4553(18) 0.7952(13) 0.087(12) Uiso d D 1 . .

loop_
_atom_site_aniso_label
_atom_site_aniso_U_11
_atom_site_aniso_U_22
_atom_site_aniso_U_33
_atom_site_aniso_U_12
_atom_site_aniso_U_13
_atom_site_aniso_U_23
S1 0.0440(4) 0.0531(4) 0.0263(3) 0.0036(3) -0.0035(3) -0.0001(3)
S2 0.0342(3) 0.0518(4) 0.0250(3) -0.0001(3) -0.0003(2) 0.0013(3)
O1 0.0608(19) 0.063(2) 0.0335(14) 0.0284(16) -0.0029(14) -0.0034(14)
O2 0.0640(19) 0.0522(19) 0.0440(16) 0.0061(16) 0.0156(14) 0.0115(13)
O3 0.0423(15) 0.063(2) 0.0523(17) -0.0059(15) -0.0035(13) 0.0008(15)
O4 0.059(4) 0.085(4) 0.028(3) -0.009(3) -0.003(3) -0.006(2)
O1' 0.086(5) 0.048(4) 0.052(3) 0.000(3) -0.018(3) -0.006(3)
O2' 0.054(4) 0.107(5) 0.045(3) -0.016(4) 0.010(3) 0.005(3)
O3' 0.043(3) 0.067(4) 0.068(4) 0.016(3) -0.017(3) -0.005(3)
O4' 0.038(6) 0.088(7) 0.023(6) 0.007(5) -0.001(5) -0.007(5)
O5 0.0520(11) 0.0785(15) 0.0388(10) -0.0227(10) -0.0029(8) -0.0068(10)
O6 0.0376(10) 0.0588(13) 0.0597(12) 0.0082(9) 0.0023(9) -0.0031(10)
O7 0.0676(12) 0.0504(12) 0.0368(10) 0.0132(9) -0.0048(9) 0.0025(8)
O8 0.0460(10) 0.0943(16) 0.0268(9) -0.0045(10) 0.0017(8) 0.0067(9)
O9 0.0397(10) 0.0872(16) 0.0306(10) 0.0037(10) -0.0050(8) 0.0019(9)
O10 0.0547(13) 0.0897(17) 0.0422(11) -0.0062(12) 0.0121(10) -0.0051(11)
O11 0.0415(10) 0.0806(15) 0.0326(10) -0.0052(10) -0.0041(8) -0.0032(9)
O1W 0.1018(19) 0.0718(18) 0.0498(13) 0.0291(15) 0.0102(13) -0.0019(12)
N1 0.0538(14) 0.0726(18) 0.0306(12) 0.0034(13) -0.0085(10) 0.0002(11)
N2 0.0551(15) 0.0519(15) 0.0361(12) -0.0027(11) 0.0071(11) 0.0024(11)
N3 0.0600(15) 0.0511(15) 0.0346(12) 0.0046(12) -0.0121(11) 0.0001(10)
C1 0.0375(14) 0.076(2) 0.0438(15) 0.0026(14) -0.0051(12) 0.0008(14)
C2 0.0378(14) 0.0608(18) 0.0339(13) 0.0014(12) 0.0016(11) -0.0008(12)
C3 0.0383(13) 0.0455(16) 0.0292(12) 0.0000(11) -0.0035(10) 0.0012(10)
C4 0.0366(13) 0.0484(16) 0.0369(13) 0.0025(11) 0.0035(11) -0.0019(11)
C5 0.0537(16) 0.0541(18) 0.0320(13) 0.0028(13) 0.0066(12) -0.0020(11)
C6 0.0482(16) 0.0606(19) 0.0453(15) -0.0073(14) -0.0031(13) -0.0012(14)
C7 0.0413(14) 0.064(2) 0.0479(16) -0.0049(14) 0.0012(12) -0.0013(14)
C8 0.0452(15) 0.0466(16) 0.0384(14) 0.0018(12) 0.0048(11) 0.0001(12)
C9 0.0407(14) 0.0531(18) 0.0409(14) -0.0012(12) -0.0039(11) 0.0020(12)
C10 0.0414(14) 0.0493(17) 0.0476(16) -0.0043(12) 0.0027(12) 0.0052(12)
C11 0.0386(14) 0.0513(18) 0.0498(16) 0.0022(12) -0.0077(12) -0.0040(13)
C12 0.0356(13) 0.0473(16) 0.0378(13) -0.0021(11) 0.0023(11) -0.0016(12)
C13 0.0367(13) 0.0413(15) 0.0321(12) -0.0008(11) -0.0009(10) -0.0014(10)
C14 0.0375(13) 0.0581(18) 0.0386(14) -0.0031(12) 0.0006(11) 0.0020(12)
C15 0.0572(18) 0.0556(18) 0.0340(13) -0.0003(14) 0.0066(12) 0.0031(12)

loop_
_atom_type_symbol
_atom_type_description
_atom_type_scat_dispersion_real
_atom_type_scat_dispersion_imag
_atom_type_scat_source
C C 0.0033 0.0016 'International Tables Vol C Tables 4.2.6.8 and 6.1.1.4'
H H 0.0000 0.0000 'International Tables Vol C Tables 4.2.6.8 and 6.1.1.4'
N N 0.0061 0.0033 'International Tables Vol C Tables 4.2.6.8 and 6.1.1.4'
O O 0.0106 0.0060 'International Tables Vol C Tables 4.2.6.8 and 6.1.1.4'
S S 0.1246 0.1234 'International Tables Vol C Tables 4.2.6.8 and 6.1.1.4'

loop_
_geom_angle_atom_site_label_1
_geom_angle_atom_site_label_2
_geom_angle_atom_site_label_3
_geom_angle_site_symmetry_1
_geom_angle_site_symmetry_3
_geom_angle
_geom_angle_publ_flag
O4' S1 O1' . . 111.8(5) ?
O4 S1 O1' . . 120.8(4) ?
O4' S1 O3' . . 111.4(4) ?
O1' S1 O3' . . 109.1(3) ?
O1 S1 O3 . . 112.58(19) ?
O4 S1 O3 . . 109.7(3) ?
O4' S1 O2' . . 109.1(4) ?
O1' S1 O2' . . 107.8(3) ?
O3' S1 O2' . . 107.5(3) ?
O1 S1 O2 . . 107.29(17) ?
O4 S1 O2 . . 106.8(3) ?
O3 S1 O2 . . 106.03(17) ?
O5 S2 O8 . . 110.52(11) ?
O5 S2 O7 . . 110.23(12) ?
O8 S2 O7 . . 109.31(12) ?
O5 S2 O6 . . 110.11(12) ?
O8 S2 O6 . . 109.29(11) ?
O7 S2 O6 . . 107.32(11) ?
S1 O2 H2O . . 109.5 ?
S2 O6 H6O . . 109.5 ?
C3 O9 H9O . . 105(2) ?
C8 O10 H10O . . 110(2) ?
C13 O11 H11O . . 107(2) ?
H1w O1w H2W . . 110.3(18) ?
C1 N1 C5 . . 121.7(2) ?
C1 N1 H1N . . 122(2) ?
C5 N1 H1N . . 117(2) ?
C6 N2 C10 . . 121.0(2) ?
C6 N2 H2N . . 118(2) ?
C10 N2 H2N . . 121(2) ?
C11 N3 C15 . . 121.3(2) ?
C11 N3 H3N . . 121(2) ?
C15 N3 H3N . . 117(2) ?
N1 C1 C2 . . 120.9(2) ?
N1 C1 H1 . . 119.6 ?
C2 C1 H1 . . 119.6 ?
C1 C2 C3 . . 119.1(2) ?
C1 C2 H2 . . 120.4 ?
C3 C2 H2 . . 120.4 ?
O9 C3 C4 . . 117.8(2) ?
O9 C3 C2 . . 123.4(2) ?
C4 C3 C2 . . 118.8(2) ?
C5 C4 C3 . . 119.3(2) ?
C5 C4 H4 . . 120.3 ?
C3 C4 H4 . . 120.3 ?
N1 C5 C4 . . 120.2(2) ?
N1 C5 H5 . . 119.9 ?
C4 C5 H5 . . 119.9 ?
N2 C6 C7 . . 120.6(3) ?
N2 C6 H6 . . 119.7 ?
C7 C6 H6 . . 119.7 ?
C6 C7 C8 . . 119.8(2) ?
C6 C7 H7 . . 120.1 ?
C8 C7 H7 . . 120.1 ?
O10 C8 C7 . . 118.2(2) ?
O10 C8 C9 . . 123.3(2) ?
C7 C8 C9 . . 118.5(2) ?
C10 C9 C8 . . 119.2(2) ?
C10 C9 H9 . . 120.4 ?
C8 C9 H9 . . 120.4 ?
N2 C10 C9 . . 120.9(3) ?
N2 C10 H10 . . 119.5 ?
C9 C10 H10 . . 119.5 ?
N3 C11 C12 . . 120.9(2) ?
N3 C11 H11 . . 119.6 ?
C12 C11 H11 . . 119.6 ?
C11 C12 C13 . . 119.4(2) ?
C11 C12 H12 . . 120.3 ?
C13 C12 H12 . . 120.3 ?
O11 C13 C14 . . 118.1(2) ?
O11 C13 C12 . . 123.5(2) ?
C14 C13 C12 . . 118.5(2) ?
C15 C14 C13 . . 119.3(2) ?
C15 C14 H14 . . 120.3 ?
C13 C14 H14 . . 120.3 ?
N3 C15 C14 . . 120.6(2) ?
N3 C15 H15 . . 119.7 ?
C14 C15 H15 . . 119.7 ?

loop_
_geom_bond_atom_site_label_1
_geom_bond_atom_site_label_2
_geom_bond_site_symmetry_2
_geom_bond_distance
_geom_bond_publ_flag
S1 O1 . 1.416(2) ?
S1 O4' . 1.444(5) ?
S1 O4 . 1.452(3) ?
S1 O1' . 1.453(4) ?
S1 O3' . 1.473(4) ?
S1 O3 . 1.485(2) ?
S1 O2' . 1.505(4) ?
S1 O2 . 1.518(3) ?
S2 O5 . 1.4633(18) ?
S2 O8 . 1.4641(17) ?
S2 O7 . 1.4717(19) ?
S2 O6 . 1.4740(18) ?
O2 H2O . 0.8501 ?
O6 H6O . 0.8501 ?
O9 C3 . 1.328(3) ?
O9 H9O . 0.860(11) ?
O10 C8 . 1.323(3) ?
O10 H10O . 0.862(11) ?
O11 C13 . 1.321(3) ?
O11 H11O . 0.863(11) ?
O1W H1W . 0.847(11) ?
O1W H2W . 0.844(11) ?
N1 C1 . 1.330(3) ?
N1 C5 . 1.343(4) ?
N1 H1N . 0.846(11) ?
N2 C6 . 1.339(3) ?
N2 C10 . 1.342(3) ?
N2 H2N . 0.848(11) ?
N3 C11 . 1.338(3) ?
N3 C15 . 1.339(4) ?
N3 H3N . 0.847(11) ?
C1 C2 . 1.351(3) ?
C1 H1 . 0.9300 ?
C2 C3 . 1.396(3) ?
C2 H2 . 0.9300 ?
C3 C4 . 1.392(3) ?
C4 C5 . 1.355(3) ?
C4 H4 . 0.9300 ?
C5 H5 . 0.9300 ?
C6 C7 . 1.356(4) ?
C6 H6 . 0.9300 ?
C7 C8 . 1.386(3) ?
C7 H7 . 0.9300 ?
C8 C9 . 1.397(3) ?
C9 C10 . 1.355(3) ?
C9 H9 . 0.9300 ?
C10 H10 . 0.9300 ?
C11 C12 . 1.356(3) ?
C11 H11 . 0.9300 ?
C12 C13 . 1.397(3) ?
C12 H12 . 0.9300 ?
C13 C14 . 1.396(3) ?
C14 C15 . 1.363(3) ?
C14 H14 . 0.9300 ?
C15 H15 . 0.9300 ?

loop_
_geom_hbond_atom_site_label_D
_geom_hbond_atom_site_label_H
_geom_hbond_atom_site_label_A
_geom_hbond_site_symmetry_A
_geom_hbond_distance_DH
_geom_hbond_distance_HA
_geom_hbond_distance_DA
_geom_hbond_angle_DHA
_geom_hbond_publ_flag
O2 H2o O6 . 0.85 1.68 2.473(3) 154 yes
O6 H6o O2 . 0.85 1.76 2.473(3) 139 yes
O9 H9o O4 8_576 0.860(10) 1.760(10) 2.612(6) 174(4) yes
O9 H9o O4' 8_576 0.860(10) 1.72(2) 2.569(9) 172(4) yes
O10 H10o O1w 2_665 0.860(10) 1.700(10) 2.554(3) 172(3) yes
O11 H11o O8 2_665 0.860(10) 1.730(10) 2.591(3) 173(4) yes
O1w H1w O7 . 0.850(10) 1.910(10) 2.754(3) 173(4) yes
O1w H2w O3 7_755 0.840(10) 1.93(2) 2.749(4) 162(4) yes
N1 H1n O1 . 0.850(10) 1.99(2) 2.798(3) 159(3) yes
N1 H1n O1' . 0.850(10) 2.23(3) 2.907(6) 138(3) yes
N2 H2n O5 . 0.850(10) 1.960(10) 2.795(3) 169(3) yes
N3 H3n O7 . 0.850(10) 1.940(10) 2.768(3) 167(3) yes

loop_
_geom_torsion_atom_site_label_1
_geom_torsion_atom_site_label_2
_geom_torsion_atom_site_label_3
_geom_torsion_atom_site_label_4
_geom_torsion_site_symmetry_1
_geom_torsion_site_symmetry_2
_geom_torsion_site_symmetry_3
_geom_torsion_site_symmetry_4
_geom_torsion
_geom_torsion_publ_flag
C5 N1 C1 C2 . . . . -0.5(5) ?
N1 C1 C2 C3 . . . . 1.0(4) ?
C1 C2 C3 O9 . . . . 179.3(3) ?
C1 C2 C3 C4 . . . . -0.6(4) ?
O9 C3 C4 C5 . . . . 179.8(2) ?
C2 C3 C4 C5 . . . . -0.3(4) ?
C1 N1 C5 C4 . . . . -0.5(4) ?
C3 C4 C5 N1 . . . . 0.9(4) ?
C10 N2 C6 C7 . . . . 0.4(4) ?
N2 C6 C7 C8 . . . . -0.4(5) ?
C6 C7 C8 O10 . . . . -179.3(3) ?
C6 C7 C8 C9 . . . . 0.4(4) ?
O10 C8 C9 C10 . . . . 179.4(3) ?
C7 C8 C9 C10 . . . . -0.2(4) ?
C6 N2 C10 C9 . . . . -0.3(4) ?
C8 C9 C10 N2 . . . . 0.2(4) ?
C15 N3 C11 C12 . . . . -0.3(4) ?
N3 C11 C12 C13 . . . . 0.3(4) ?
C11 C12 C13 O11 . . . . -179.6(3) ?
C11 C12 C13 C14 . . . . -0.2(4) ?
O11 C13 C14 C15 . . . . 179.6(2) ?
C12 C13 C14 C15 . . . . 0.1(4) ?
C11 N3 C15 C14 . . . . 0.2(4) ?
C13 C14 C15 N3 . . . . -0.1(4) ?
